data_7008869
loop_
_publ_author_name
'Weisheit, Thomas'
'Escudero, Daniel'
'Petzold, Holm'
'G\"orls, Helmar'
'Gonz\'alez, Leticia'
'Weigand, Wolfgang'

_publ_section_title
;
 Photochemical behavior of (diphosphine)(\h(2)-tolane)Pt(0) complexes.
 Part A: Experimental considerations in solution and in the solid state.
;
_journal_issue 40
_journal_name_full 'Dalton transactions (Cambridge, England : 2003)'
_journal_page_first 9493
_journal_page_last 9504
_journal_paper_doi 10.1039/b925562a
_journal_volume 39
_journal_year 2010
_chemical_formula_moiety 'C46 H36 Br2 P2 Pt'
_chemical_formula_sum 'C46 H36 Br2 P2 Pt'
_chemical_formula_weight 1005.60
_chemical_name_systematic
;
?
;
_space_group_IT_number 2
_symmetry_cell_setting triclinic
_symmetry_space_group_name_Hall '-P 1'
_symmetry_space_group_name_H-M 'P -1'
_atom_sites_solution_hydrogens geom
_atom_sites_solution_primary direct
_atom_sites_solution_secondary difmap
_audit_creation_method SHELXL-97
_cell_angle_alpha 78.7990(10)
_cell_angle_beta 83.363(2)
_cell_angle_gamma 69.013(2)
_cell_formula_units_Z 2
_cell_length_a 8.9257(2)
_cell_length_b 11.2405(4)
_cell_length_c 20.9629(8)
_cell_measurement_reflns_used 13479
_cell_measurement_temperature 183(2)
_cell_measurement_theta_max 27.48
_cell_measurement_theta_min 2.45
_cell_volume 1923.84(11)
_computing_cell_refinement DENZO
_computing_data_collection COLLECT
_computing_data_reduction DENZO
_computing_molecular_graphics SHELXTL/PC
_computing_publication_material SHELXL-97
_computing_structure_refinement 'SHELXL-97 (Sheldrick, 1997)'
_computing_structure_solution 'SHELXS-97 (Sheldrick, 1990)'
_diffrn_ambient_temperature 183(2)
_diffrn_measured_fraction_theta_full 0.991
_diffrn_measured_fraction_theta_max 0.991
_diffrn_measurement_device_type KappaCCD
_diffrn_measurement_method 'phi- + omega-scan'
_diffrn_radiation_monochromator graphite
_diffrn_radiation_source 'fine-focus sealed tube'
_diffrn_radiation_type MoK\a
_diffrn_radiation_wavelength 0.71073
_diffrn_reflns_av_R_equivalents 0.0332
_diffrn_reflns_av_sigmaI/netI 0.0744
_diffrn_reflns_limit_h_max 11
_diffrn_reflns_limit_h_min -11
_diffrn_reflns_limit_k_max 14
_diffrn_reflns_limit_k_min -14
_diffrn_reflns_limit_l_max 25
_diffrn_reflns_limit_l_min -27
_diffrn_reflns_number 13479
_diffrn_reflns_theta_full 27.48
_diffrn_reflns_theta_max 27.48
_diffrn_reflns_theta_min 2.45
_exptl_absorpt_coefficient_mu 5.840
_exptl_absorpt_correction_type none
_exptl_crystal_colour colourless
_exptl_crystal_density_diffrn 1.736
_exptl_crystal_density_method 'not measured'
_exptl_crystal_description prism
_exptl_crystal_F_000 980
_exptl_crystal_size_max 0.05
_exptl_crystal_size_mid 0.05
_exptl_crystal_size_min 0.05
_refine_diff_density_max 1.318
_refine_diff_density_min -1.457
_refine_diff_density_rms 0.157
_refine_ls_extinction_method none
_refine_ls_goodness_of_fit_ref 1.008
_refine_ls_hydrogen_treatment constr
_refine_ls_matrix_type full
_refine_ls_number_parameters 462
_refine_ls_number_reflns 8752
_refine_ls_number_restraints 0
_refine_ls_restrained_S_all 1.008
_refine_ls_R_factor_all 0.0651
_refine_ls_R_factor_gt 0.0426
_refine_ls_shift/su_max 0.013
_refine_ls_shift/su_mean 0.000
_refine_ls_structure_factor_coef Fsqd
_refine_ls_weighting_details 'calc w=1/[\s^2^(Fo^2^)+(0.0414P)^2^+2.2532P] where P=(Fo^2^+2Fc^2^)/3'
_refine_ls_weighting_scheme calc
_refine_ls_wR_factor_gt 0.0876
_refine_ls_wR_factor_ref 0.0962
_reflns_number_gt 6971
_reflns_number_total 8752
_reflns_threshold_expression >2sigma(I)
_cod_data_source_file B925562A.TXT
_cod_data_source_block FO3731
_cod_depositor_comments
;
The following automatic conversions were performed:
'_exptl_absorpt_correction_type' value 'NONE' changed to 'none' according
to '/home/saulius/struct/CIF-dictionaries/cif_core.dic' dictionary named
'cif_core.dic' version 2.4.1 from 2010-06-29.

Automatic conversion script
Id: cif_fix_enum 1527 2010-12-29 10:47:43Z saulius 
;
_cod_database_code 7008869

loop_
_symmetry_equiv_pos_as_xyz
'x, y, z'
'-x, -y, -z'

loop_
_atom_site_label
_atom_site_type_symbol
_atom_site_fract_x
_atom_site_fract_y
_atom_site_fract_z
_atom_site_U_iso_or_equiv
_atom_site_adp_type
_atom_site_occupancy
_atom_site_symmetry_multiplicity
_atom_site_calc_flag
_atom_site_refinement_flags
_atom_site_disorder_assembly
_atom_site_disorder_group
Pt1 Pt 1.75070(2) 0.15894(2) 0.274664(10) 0.02135(7) Uani 1 1 d . . .
Br1 Br 1.31868(10) -0.19338(8) 0.00709(4) 0.0593(2) Uani 1 1 d . . .
Br2 Br 2.14613(11) -0.43525(7) 0.43912(5) 0.0689(3) Uani 1 1 d . . .
P1 P 1.62938(15) 0.35797(13) 0.21634(6) 0.0211(3) Uani 1 1 d . . .
P2 P 1.81685(15) 0.26257(13) 0.34386(7) 0.0214(3) Uani 1 1 d . . .
C1 C 1.6790(6) 0.0756(5) 0.2124(3) 0.0252(12) Uani 1 1 d . . .
C2 C 1.6228(6) 0.0362(6) 0.1756(3) 0.0288(12) Uani 1 1 d . . .
C3 C 1.5545(7) -0.0167(6) 0.1337(3) 0.0301(13) Uani 1 1 d . . .
C4 C 1.6534(7) -0.1126(6) 0.0985(3) 0.0328(13) Uani 1 1 d . . .
C5 C 1.5797(8) -0.1639(6) 0.0604(3) 0.0419(16) Uani 1 1 d . . .
H5A H 1.6438 -0.2299 0.0366 0.050 Uiso 1 1 calc R . .
C6 C 1.4135(8) -0.1184(6) 0.0575(3) 0.0381(15) Uani 1 1 d . . .
C7 C 1.3175(8) -0.0229(6) 0.0906(3) 0.0401(15) Uani 1 1 d . . .
H7A H 1.2041 0.0072 0.0880 0.048 Uiso 1 1 calc R . .
C8 C 1.3880(7) 0.0296(6) 0.1280(3) 0.0370(14) Uani 1 1 d . . .
H8A H 1.3224 0.0980 0.1502 0.044 Uiso 1 1 calc R . .
C9 C 1.8301(8) -0.1643(7) 0.1037(4) 0.0515(18) Uani 1 1 d . . .
H9A H 1.8753 -0.2442 0.0852 0.077 Uiso 1 1 calc R . .
H9B H 1.8556 -0.1823 0.1496 0.077 Uiso 1 1 calc R . .
H9C H 1.8763 -0.1005 0.0797 0.077 Uiso 1 1 calc R . .
C10 C 1.8717(6) -0.0257(5) 0.3245(3) 0.0250(12) Uani 1 1 d . . .
C11 C 2.0142(7) -0.1067(6) 0.2984(3) 0.0355(14) Uani 1 1 d . . .
C12 C 2.0958(8) -0.2266(7) 0.3341(3) 0.0459(17) Uani 1 1 d . . .
H12A H 2.1959 -0.2794 0.3173 0.055 Uiso 1 1 calc R . .
C13 C 2.0336(8) -0.2686(6) 0.3925(3) 0.0398(15) Uani 1 1 d . . .
C14 C 1.8884(7) -0.1962(6) 0.4180(3) 0.0356(14) Uani 1 1 d . . .
H14A H 1.8424 -0.2277 0.4578 0.043 Uiso 1 1 calc R . .
C15 C 1.8103(6) -0.0730(6) 0.3825(3) 0.0303(13) Uani 1 1 d . . .
H15A H 1.7105 -0.0206 0.3997 0.036 Uiso 1 1 calc R . .
C16 C 2.0865(9) -0.0750(8) 0.2313(4) 0.062(2) Uani 1 1 d . . .
H16A H 2.1259 -0.1522 0.2104 0.093 Uiso 1 1 calc R . .
H16B H 2.1760 -0.0460 0.2349 0.093 Uiso 1 1 calc R . .
H16C H 2.0045 -0.0063 0.2049 0.093 Uiso 1 1 calc R . .
C17 C 1.6560(6) 0.4807(5) 0.2560(2) 0.0225(11) Uani 1 1 d . . .
C18 C 1.5996(6) 0.6124(5) 0.2307(3) 0.0288(12) Uani 1 1 d . . .
H18A H 1.5409 0.6420 0.1923 0.035 Uiso 1 1 calc R . .
C19 C 1.6285(7) 0.6997(6) 0.2612(3) 0.0322(13) Uani 1 1 d . . .
H19A H 1.5893 0.7893 0.2441 0.039 Uiso 1 1 calc R . .
C20 C 1.7150(6) 0.6556(6) 0.3168(3) 0.0319(13) Uani 1 1 d . . .
H20A H 1.7377 0.7153 0.3372 0.038 Uiso 1 1 calc R . .
C21 C 1.7685(6) 0.5267(6) 0.3429(3) 0.0276(12) Uani 1 1 d . . .
H21A H 1.8245 0.4984 0.3820 0.033 Uiso 1 1 calc R . .
C22 C 1.7415(6) 0.4374(5) 0.3127(3) 0.0238(11) Uani 1 1 d . . .
C23 C 1.4146(6) 0.4100(5) 0.2062(3) 0.0247(12) Uani 1 1 d . . .
C24 C 1.3605(6) 0.3655(6) 0.1583(3) 0.0299(13) Uani 1 1 d . . .
H24A H 1.4351 0.3141 0.1297 0.036 Uiso 1 1 calc R . .
C25 C 1.1959(7) 0.3979(6) 0.1532(3) 0.0379(15) Uani 1 1 d . . .
H25A H 1.1581 0.3683 0.1209 0.045 Uiso 1 1 calc R . .
C26 C 1.0879(7) 0.4720(7) 0.1944(3) 0.0429(17) Uani 1 1 d . . .
H26A H 0.9760 0.4939 0.1901 0.051 Uiso 1 1 calc R . .
C27 C 1.1401(7) 0.5151(7) 0.2422(4) 0.0470(18) Uani 1 1 d . . .
H27A H 1.0652 0.5664 0.2707 0.056 Uiso 1 1 calc R . .
C28 C 1.3042(7) 0.4820(6) 0.2476(3) 0.0371(14) Uani 1 1 d . . .
H28A H 1.3410 0.5098 0.2808 0.045 Uiso 1 1 calc R . .
C29 C 1.7153(6) 0.3824(5) 0.1338(3) 0.0225(11) Uani 1 1 d . . .
C30 C 1.6379(7) 0.4828(6) 0.0855(3) 0.0313(13) Uani 1 1 d . . .
H30A H 1.5342 0.5416 0.0948 0.038 Uiso 1 1 calc R . .
C31 C 1.7103(7) 0.4977(6) 0.0241(3) 0.0324(13) Uani 1 1 d . . .
H31A H 1.6568 0.5669 -0.0084 0.039 Uiso 1 1 calc R . .
C32 C 1.8631(7) 0.4107(6) 0.0099(3) 0.0341(14) Uani 1 1 d . . .
H32A H 1.9126 0.4207 -0.0325 0.041 Uiso 1 1 calc R . .
C33 C 1.9411(7) 0.3110(6) 0.0571(3) 0.0336(14) Uani 1 1 d . . .
H33A H 2.0452 0.2530 0.0476 0.040 Uiso 1 1 calc R . .
C34 C 1.8684(6) 0.2949(6) 0.1185(3) 0.0304(13) Uani 1 1 d . . .
H34A H 1.9217 0.2247 0.1507 0.036 Uiso 1 1 calc R . .
C35 C 2.0303(6) 0.2258(5) 0.3521(3) 0.0236(11) Uani 1 1 d . . .
C36 C 2.0886(6) 0.2561(6) 0.4031(3) 0.0313(13) Uani 1 1 d . . .
H36A H 2.0169 0.2930 0.4369 0.038 Uiso 1 1 calc R . .
C37 C 2.2516(7) 0.2323(6) 0.4046(3) 0.0382(15) Uani 1 1 d . . .
H37A H 2.2915 0.2526 0.4397 0.046 Uiso 1 1 calc R . .
C38 C 2.3566(7) 0.1794(7) 0.3555(3) 0.0428(16) Uani 1 1 d . . .
H38A H 2.4682 0.1640 0.3566 0.051 Uiso 1 1 calc R . .
C39 C 2.2990(7) 0.1491(7) 0.3049(3) 0.0441(17) Uani 1 1 d . . .
H39A H 2.3710 0.1118 0.2713 0.053 Uiso 1 1 calc R . .
C40 C 2.1366(6) 0.1728(6) 0.3030(3) 0.0339(14) Uani 1 1 d . . .
H40A H 2.0974 0.1526 0.2677 0.041 Uiso 1 1 calc R . .
C41 C 1.7324(6) 0.2480(5) 0.4269(3) 0.0234(11) Uani 1 1 d . . .
C42 C 1.8090(6) 0.1405(6) 0.4725(3) 0.0313(13) Uani 1 1 d . . .
H42A H 1.9077 0.0788 0.4602 0.038 Uiso 1 1 calc R . .
C43 C 1.7437(7) 0.1222(6) 0.5351(3) 0.0375(15) Uani 1 1 d . . .
H43A H 1.7966 0.0483 0.5655 0.045 Uiso 1 1 calc R . .
C44 C 1.5990(7) 0.2134(7) 0.5532(3) 0.0415(16) Uani 1 1 d . . .
H44A H 1.5543 0.2023 0.5964 0.050 Uiso 1 1 calc R . .
C45 C 1.5211(7) 0.3190(6) 0.5089(3) 0.0375(15) Uani 1 1 d . . .
H45A H 1.4223 0.3803 0.5213 0.045 Uiso 1 1 calc R . .
C46 C 1.5866(6) 0.3362(6) 0.4460(3) 0.0303(13) Uani 1 1 d . . .
H46A H 1.5314 0.4090 0.4155 0.036 Uiso 1 1 calc R . .

loop_
_atom_site_aniso_label
_atom_site_aniso_U_11
_atom_site_aniso_U_22
_atom_site_aniso_U_33
_atom_site_aniso_U_23
_atom_site_aniso_U_13
_atom_site_aniso_U_12
Pt1 0.02131(11) 0.02126(12) 0.02145(12) -0.00454(8) -0.00245(7) -0.00635(7)
Br1 0.0813(5) 0.0508(5) 0.0627(5) -0.0139(4) -0.0284(4) -0.0330(4)
Br2 0.0885(6) 0.0296(4) 0.0780(6) 0.0074(4) -0.0400(5) -0.0052(4)
P1 0.0213(6) 0.0225(7) 0.0189(7) -0.0040(6) -0.0033(5) -0.0061(5)
P2 0.0200(6) 0.0238(7) 0.0197(7) -0.0033(6) -0.0035(5) -0.0061(5)
C1 0.019(2) 0.029(3) 0.022(3) 0.004(2) 0.001(2) -0.005(2)
C2 0.032(3) 0.030(3) 0.026(3) -0.008(3) -0.001(2) -0.011(2)
C3 0.041(3) 0.031(3) 0.022(3) -0.005(3) -0.002(2) -0.017(3)
C4 0.036(3) 0.029(3) 0.036(3) -0.008(3) 0.001(2) -0.013(2)
C5 0.065(4) 0.032(4) 0.034(4) -0.010(3) -0.004(3) -0.020(3)
C6 0.055(4) 0.035(4) 0.033(3) 0.001(3) -0.018(3) -0.024(3)
C7 0.043(4) 0.039(4) 0.046(4) -0.009(3) -0.013(3) -0.019(3)
C8 0.035(3) 0.033(4) 0.043(4) -0.009(3) -0.005(3) -0.010(3)
C9 0.046(4) 0.050(5) 0.060(5) -0.029(4) 0.004(3) -0.011(3)
C10 0.025(3) 0.022(3) 0.029(3) -0.010(2) -0.004(2) -0.005(2)
C11 0.037(3) 0.031(3) 0.034(3) -0.003(3) -0.003(2) -0.006(2)
C12 0.041(4) 0.040(4) 0.052(4) -0.016(3) -0.008(3) -0.002(3)
C13 0.062(4) 0.021(3) 0.036(4) -0.004(3) -0.023(3) -0.008(3)
C14 0.053(4) 0.033(4) 0.028(3) 0.002(3) -0.013(3) -0.024(3)
C15 0.029(3) 0.028(3) 0.035(3) -0.010(3) -0.003(2) -0.008(2)
C16 0.051(4) 0.062(5) 0.067(6) -0.013(4) 0.010(4) -0.016(4)
C17 0.021(2) 0.025(3) 0.020(3) -0.006(2) -0.0017(19) -0.005(2)
C18 0.034(3) 0.026(3) 0.024(3) 0.000(2) -0.005(2) -0.009(2)
C19 0.039(3) 0.022(3) 0.030(3) 0.001(3) -0.005(2) -0.006(2)
C20 0.035(3) 0.031(3) 0.035(3) -0.016(3) 0.002(2) -0.014(2)
C21 0.028(3) 0.031(3) 0.024(3) -0.007(2) -0.006(2) -0.009(2)
C22 0.018(2) 0.025(3) 0.026(3) -0.008(2) -0.0006(19) -0.003(2)
C23 0.023(3) 0.027(3) 0.022(3) 0.000(2) -0.001(2) -0.007(2)
C24 0.028(3) 0.038(3) 0.025(3) 0.000(3) -0.004(2) -0.015(2)
C25 0.034(3) 0.050(4) 0.032(3) 0.009(3) -0.015(3) -0.022(3)
C26 0.017(3) 0.047(4) 0.060(4) 0.001(3) -0.007(3) -0.009(3)
C27 0.023(3) 0.053(4) 0.059(5) -0.012(4) 0.009(3) -0.008(3)
C28 0.033(3) 0.041(4) 0.039(4) -0.016(3) 0.002(3) -0.010(3)
C29 0.024(3) 0.025(3) 0.023(3) -0.005(2) -0.003(2) -0.013(2)
C30 0.037(3) 0.032(3) 0.024(3) -0.005(3) -0.001(2) -0.011(2)
C31 0.047(3) 0.030(3) 0.023(3) -0.002(3) -0.007(2) -0.015(3)
C32 0.044(3) 0.041(4) 0.021(3) -0.008(3) 0.006(2) -0.021(3)
C33 0.029(3) 0.044(4) 0.030(3) -0.013(3) 0.008(2) -0.013(3)
C34 0.025(3) 0.039(4) 0.029(3) -0.009(3) -0.004(2) -0.011(2)
C35 0.025(3) 0.025(3) 0.020(3) -0.002(2) -0.003(2) -0.008(2)
C36 0.028(3) 0.036(3) 0.031(3) -0.011(3) -0.003(2) -0.010(2)
C37 0.031(3) 0.051(4) 0.038(4) -0.003(3) -0.007(3) -0.021(3)
C38 0.027(3) 0.055(4) 0.049(4) -0.001(3) -0.004(3) -0.020(3)
C39 0.021(3) 0.066(5) 0.040(4) -0.013(3) 0.007(2) -0.008(3)
C40 0.027(3) 0.048(4) 0.030(3) -0.012(3) 0.000(2) -0.015(3)
C41 0.019(2) 0.028(3) 0.025(3) -0.004(2) -0.003(2) -0.010(2)
C42 0.027(3) 0.032(3) 0.028(3) -0.002(3) 0.002(2) -0.003(2)
C43 0.039(3) 0.038(4) 0.026(3) 0.003(3) 0.001(2) -0.007(3)
C44 0.041(3) 0.052(4) 0.028(3) -0.008(3) 0.006(3) -0.014(3)
C45 0.028(3) 0.043(4) 0.032(3) -0.006(3) 0.006(2) -0.005(3)
C46 0.031(3) 0.028(3) 0.030(3) -0.005(3) -0.004(2) -0.006(2)

loop_
_atom_type_symbol
_atom_type_description
_atom_type_scat_dispersion_real
_atom_type_scat_dispersion_imag
_atom_type_scat_source
C C 0.0033 0.0016 'International Tables Vol C Tables 4.2.6.8 and 6.1.1.4'
H H 0.0000 0.0000 'International Tables Vol C Tables 4.2.6.8 and 6.1.1.4'
P P 0.1023 0.0942 'International Tables Vol C Tables 4.2.6.8 and 6.1.1.4'
Br Br -0.2901 2.4595 'International Tables Vol C Tables 4.2.6.8 and 6.1.1.4'
Pt Pt -1.7033 8.3905 'International Tables Vol C Tables 4.2.6.8 and 6.1.1.4'

loop_
_geom_angle_atom_site_label_1
_geom_angle_atom_site_label_2
_geom_angle_atom_site_label_3
_geom_angle
_geom_angle_site_symmetry_1
_geom_angle_site_symmetry_3
_geom_angle_publ_flag
C1 Pt1 C10 88.6(2) . . ?
C1 Pt1 P2 176.55(15) . . ?
C10 Pt1 P2 94.24(15) . . ?
C1 Pt1 P1 90.61(15) . . ?
C10 Pt1 P1 177.03(15) . . ?
P2 Pt1 P1 86.64(5) . . ?
C23 P1 C29 104.2(2) . . ?
C23 P1 C17 105.2(2) . . ?
C29 P1 C17 105.1(2) . . ?
C23 P1 Pt1 118.08(18) . . ?
C29 P1 Pt1 114.19(17) . . ?
C17 P1 Pt1 109.01(17) . . ?
C41 P2 C35 104.8(2) . . ?
C41 P2 C22 104.5(2) . . ?
C35 P2 C22 103.9(2) . . ?
C41 P2 Pt1 117.13(18) . . ?
C35 P2 Pt1 116.65(18) . . ?
C22 P2 Pt1 108.48(18) . . ?
C2 C1 Pt1 173.6(5) . . ?
C1 C2 C3 177.1(6) . . ?
C8 C3 C4 120.1(5) . . ?
C8 C3 C2 119.3(5) . . ?
C4 C3 C2 120.6(5) . . ?
C3 C4 C5 118.1(5) . . ?
C3 C4 C9 121.5(6) . . ?
C5 C4 C9 120.4(6) . . ?
C6 C5 C4 120.3(6) . . ?
C6 C5 H5A 119.9 . . ?
C4 C5 H5A 119.9 . . ?
C7 C6 C5 121.6(6) . . ?
C7 C6 Br1 119.5(5) . . ?
C5 C6 Br1 118.9(5) . . ?
C6 C7 C8 119.0(6) . . ?
C6 C7 H7A 120.5 . . ?
C8 C7 H7A 120.5 . . ?
C3 C8 C7 120.9(6) . . ?
C3 C8 H8A 119.5 . . ?
C7 C8 H8A 119.5 . . ?
C4 C9 H9A 109.5 . . ?
C4 C9 H9B 109.5 . . ?
H9A C9 H9B 109.5 . . ?
C4 C9 H9C 109.5 . . ?
H9A C9 H9C 109.5 . . ?
H9B C9 H9C 109.5 . . ?
C15 C10 C11 117.7(5) . . ?
C15 C10 Pt1 121.0(4) . . ?
C11 C10 Pt1 121.3(4) . . ?
C12 C11 C10 119.9(6) . . ?
C12 C11 C16 116.0(6) . . ?
C10 C11 C16 124.0(6) . . ?
C13 C12 C11 120.5(6) . . ?
C13 C12 H12A 119.7 . . ?
C11 C12 H12A 119.7 . . ?
C12 C13 C14 121.5(6) . . ?
C12 C13 Br2 119.4(5) . . ?
C14 C13 Br2 119.0(5) . . ?
C13 C14 C15 117.2(6) . . ?
C13 C14 H14A 121.4 . . ?
C15 C14 H14A 121.4 . . ?
C10 C15 C14 122.9(5) . . ?
C10 C15 H15A 118.6 . . ?
C14 C15 H15A 118.6 . . ?
C11 C16 H16A 109.5 . . ?
C11 C16 H16B 109.5 . . ?
H16A C16 H16B 109.5 . . ?
C11 C16 H16C 109.5 . . ?
H16A C16 H16C 109.5 . . ?
H16B C16 H16C 109.5 . . ?
C18 C17 C22 119.7(5) . . ?
C18 C17 P1 122.9(4) . . ?
C22 C17 P1 117.4(4) . . ?
C19 C18 C17 120.4(5) . . ?
C19 C18 H18A 119.8 . . ?
C17 C18 H18A 119.8 . . ?
C18 C19 C20 119.4(5) . . ?
C18 C19 H19A 120.3 . . ?
C20 C19 H19A 120.3 . . ?
C21 C20 C19 120.8(5) . . ?
C21 C20 H20A 119.6 . . ?
C19 C20 H20A 119.6 . . ?
C20 C21 C22 120.5(5) . . ?
C20 C21 H21A 119.7 . . ?
C22 C21 H21A 119.7 . . ?
C21 C22 C17 119.1(5) . . ?
C21 C22 P2 122.4(4) . . ?
C17 C22 P2 118.5(4) . . ?
C28 C23 C24 119.2(5) . . ?
C28 C23 P1 121.8(4) . . ?
C24 C23 P1 118.8(4) . . ?
C25 C24 C23 119.1(6) . . ?
C25 C24 H24A 120.5 . . ?
C23 C24 H24A 120.5 . . ?
C26 C25 C24 120.6(6) . . ?
C26 C25 H25A 119.7 . . ?
C24 C25 H25A 119.7 . . ?
C25 C26 C27 120.7(5) . . ?
C25 C26 H26A 119.6 . . ?
C27 C26 H26A 119.6 . . ?
C26 C27 C28 118.7(6) . . ?
C26 C27 H27A 120.7 . . ?
C28 C27 H27A 120.7 . . ?
C23 C28 C27 121.8(6) . . ?
C23 C28 H28A 119.1 . . ?
C27 C28 H28A 119.1 . . ?
C30 C29 C34 118.7(5) . . ?
C30 C29 P1 123.3(4) . . ?
C34 C29 P1 118.0(4) . . ?
C31 C30 C29 120.6(5) . . ?
C31 C30 H30A 119.7 . . ?
C29 C30 H30A 119.7 . . ?
C30 C31 C32 120.0(5) . . ?
C30 C31 H31A 120.0 . . ?
C32 C31 H31A 120.0 . . ?
C33 C32 C31 120.0(5) . . ?
C33 C32 H32A 120.0 . . ?
C31 C32 H32A 120.0 . . ?
C32 C33 C34 120.2(5) . . ?
C32 C33 H33A 119.9 . . ?
C34 C33 H33A 119.9 . . ?
C33 C34 C29 120.4(5) . . ?
C33 C34 H34A 119.8 . . ?
C29 C34 H34A 119.8 . . ?
C40 C35 C36 119.3(5) . . ?
C40 C35 P2 118.0(4) . . ?
C36 C35 P2 122.6(4) . . ?
C37 C36 C35 119.8(5) . . ?
C37 C36 H36A 120.1 . . ?
C35 C36 H36A 120.1 . . ?
C38 C37 C36 120.5(6) . . ?
C38 C37 H37A 119.7 . . ?
C36 C37 H37A 119.7 . . ?
C39 C38 C37 119.7(5) . . ?
C39 C38 H38A 120.1 . . ?
C37 C38 H38A 120.1 . . ?
C38 C39 C40 120.1(6) . . ?
C38 C39 H39A 119.9 . . ?
C40 C39 H39A 119.9 . . ?
C39 C40 C35 120.5(6) . . ?
C39 C40 H40A 119.8 . . ?
C35 C40 H40A 119.8 . . ?
C42 C41 C46 118.2(5) . . ?
C42 C41 P2 119.5(4) . . ?
C46 C41 P2 122.2(4) . . ?
C43 C42 C41 121.2(5) . . ?
C43 C42 H42A 119.4 . . ?
C41 C42 H42A 119.4 . . ?
C42 C43 C44 119.3(6) . . ?
C42 C43 H43A 120.3 . . ?
C44 C43 H43A 120.3 . . ?
C45 C44 C43 120.3(6) . . ?
C45 C44 H44A 119.9 . . ?
C43 C44 H44A 119.9 . . ?
C44 C45 C46 120.1(5) . . ?
C44 C45 H45A 120.0 . . ?
C46 C45 H45A 120.0 . . ?
C45 C46 C41 120.9(5) . . ?
C45 C46 H46A 119.6 . . ?
C41 C46 H46A 119.6 . . ?

loop_
_geom_bond_atom_site_label_1
_geom_bond_atom_site_label_2
_geom_bond_distance
_geom_bond_site_symmetry_2
_geom_bond_publ_flag
Pt1 C1 2.021(6) . ?
Pt1 C10 2.092(5) . ?
Pt1 P2 2.2708(14) . ?
Pt1 P1 2.2761(14) . ?
Br1 C6 1.899(6) . ?
Br2 C13 1.908(6) . ?
P1 C23 1.818(5) . ?
P1 C29 1.821(5) . ?
P1 C17 1.838(6) . ?
P2 C41 1.817(5) . ?
P2 C35 1.821(5) . ?
P2 C22 1.843(6) . ?
C1 C2 1.193(8) . ?
C2 C3 1.444(8) . ?
C3 C8 1.399(8) . ?
C3 C4 1.400(8) . ?
C4 C5 1.405(8) . ?
C4 C9 1.482(8) . ?
C5 C6 1.390(9) . ?
C5 H5A 0.9500 . ?
C6 C7 1.364(9) . ?
C7 C8 1.386(9) . ?
C7 H7A 0.9500 . ?
C8 H8A 0.9500 . ?
C9 H9A 0.9800 . ?
C9 H9B 0.9800 . ?
C9 H9C 0.9800 . ?
C10 C15 1.366(8) . ?
C10 C11 1.396(8) . ?
C11 C12 1.391(9) . ?
C11 C16 1.512(9) . ?
C12 C13 1.356(10) . ?
C12 H12A 0.9500 . ?
C13 C14 1.371(9) . ?
C14 C15 1.409(8) . ?
C14 H14A 0.9500 . ?
C15 H15A 0.9500 . ?
C16 H16A 0.9800 . ?
C16 H16B 0.9800 . ?
C16 H16C 0.9800 . ?
C17 C18 1.396(7) . ?
C17 C22 1.395(7) . ?
C18 C19 1.378(8) . ?
C18 H18A 0.9500 . ?
C19 C20 1.383(8) . ?
C19 H19A 0.9500 . ?
C20 C21 1.372(8) . ?
C20 H20A 0.9500 . ?
C21 C22 1.388(8) . ?
C21 H21A 0.9500 . ?
C23 C28 1.371(8) . ?
C23 C24 1.405(8) . ?
C24 C25 1.392(8) . ?
C24 H24A 0.9500 . ?
C25 C26 1.373(9) . ?
C25 H25A 0.9500 . ?
C26 C27 1.383(10) . ?
C26 H26A 0.9500 . ?
C27 C28 1.388(8) . ?
C27 H27A 0.9500 . ?
C28 H28A 0.9500 . ?
C29 C30 1.391(8) . ?
C29 C34 1.412(7) . ?
C30 C31 1.378(8) . ?
C30 H30A 0.9500 . ?
C31 C32 1.403(8) . ?
C31 H31A 0.9500 . ?
C32 C33 1.376(8) . ?
C32 H32A 0.9500 . ?
C33 C34 1.382(8) . ?
C33 H33A 0.9500 . ?
C34 H34A 0.9500 . ?
C35 C40 1.387(8) . ?
C35 C36 1.389(8) . ?
C36 C37 1.385(8) . ?
C36 H36A 0.9500 . ?
C37 C38 1.380(9) . ?
C37 H37A 0.9500 . ?
C38 C39 1.378(9) . ?
C38 H38A 0.9500 . ?
C39 C40 1.380(8) . ?
C39 H39A 0.9500 . ?
C40 H40A 0.9500 . ?
C41 C42 1.397(8) . ?
C41 C46 1.395(7) . ?
C42 C43 1.381(8) . ?
C42 H42A 0.9500 . ?
C43 C44 1.398(8) . ?
C43 H43A 0.9500 . ?
C44 C45 1.373(9) . ?
C44 H44A 0.9500 . ?
C45 C46 1.385(8) . ?
C45 H45A 0.9500 . ?
C46 H46A 0.9500 . ?
